data_4086019
loop_
_publ_author_name
'Kilpatrick, Alexander F. R.'
'Green, Jennifer C.'
'Cloke, F Geoffrey N'

_publ_section_title
;
 The Reductive Activation of CO2 Across a Ti=Ti Double Bond: Synthetic,
 Structural, and Mechanistic Studies.
;
_journal_issue 20
_journal_name_full Organometallics
_journal_page_first 4816
_journal_page_last 4829
_journal_paper_doi 10.1021/acs.organomet.5b00315
_journal_volume 34
_journal_year 2015
_chemical_formula_moiety 'C53 H91 S2 Si4 Ti2'
_chemical_formula_sum 'C53 H91 S2 Si4 Ti2'
_chemical_formula_weight 1000.53
_space_group_crystal_system triclinic
_space_group_IT_number 2
_space_group_name_Hall '-P 1'
_space_group_name_H-M_alt 'P -1'
_symmetry_space_group_name_Hall '-P 1'
_symmetry_space_group_name_H-M 'P -1'
_atom_sites_solution_hydrogens geom
_atom_sites_solution_primary heavy
_atom_sites_solution_secondary difmap
_audit_creation_date 2015-01-26
_audit_creation_method
;
Olex2 1.2
(compiled 2014.09.19 svn.r3010 for OlexSys, GUI svn.r4874)
;
_cell_angle_alpha 88.928(4)
_cell_angle_beta 69.270(5)
_cell_angle_gamma 65.223(5)
_cell_formula_units_Z 2
_cell_length_a 14.1432(8)
_cell_length_b 14.1716(7)
_cell_length_c 18.3870(9)
_cell_measurement_reflns_used 6013
_cell_measurement_temperature 173
_cell_measurement_theta_max 28.0050
_cell_measurement_theta_min 3.3200
_cell_volume 3092.8(3)
_computing_cell_refinement
;
CrysAlisPro, Agilent Technologies,
Version 1.171.36.24
;
_computing_data_collection
;
CrysAlisPro, Agilent Technologies,
Version 1.171.36.24
;
_computing_data_reduction
;
CrysAlisPro, Agilent Technologies,
Version 1.171.36.24
;
_computing_molecular_graphics 'Ortep-3 (Farrugia, 1997)'
_computing_publication_material
;
OLEX2 (Dolomanov et al, 2009), PLATON (Spek, 2003) and WinGX (Farrugia, 2013)
;
_computing_structure_refinement 'SHELXL-2013 (Sheldrick, 2013)'
_computing_structure_solution
;
DIRDIF-08 (Beurskens et al., 2008)
;
_diffrn_ambient_temperature 173.15
_diffrn_detector_area_resol_mean 16.1033
_diffrn_measured_fraction_theta_full 0.988
_diffrn_measured_fraction_theta_max 0.988
_diffrn_measurement_device_type 'Xcalibur, Eos, Gemini ultra'
_diffrn_measurement_method '\w scans'
_diffrn_radiation_type MoK\a
_diffrn_radiation_wavelength 0.71073
_diffrn_reflns_av_R_equivalents 0.0457
_diffrn_reflns_av_unetI/netI 0.1003
_diffrn_reflns_laue_measured_fraction_full 0.988
_diffrn_reflns_laue_measured_fraction_max 0.988
_diffrn_reflns_limit_h_max 15
_diffrn_reflns_limit_h_min -16
_diffrn_reflns_limit_k_max 13
_diffrn_reflns_limit_k_min -16
_diffrn_reflns_limit_l_max 21
_diffrn_reflns_limit_l_min -19
_diffrn_reflns_number 17868
_diffrn_reflns_point_group_measured_fraction_full 0.988
_diffrn_reflns_point_group_measured_fraction_max 0.988
_diffrn_reflns_theta_full 24.713
_diffrn_reflns_theta_max 24.713
_diffrn_reflns_theta_min 3.080
_diffrn_source 'Enhance (Mo) X-ray Source'
_exptl_absorpt_coefficient_mu 0.433
_exptl_absorpt_correction_T_max 1.0000
_exptl_absorpt_correction_T_min 1.00000
_exptl_absorpt_correction_type multi-scan
_exptl_absorpt_process_details
;
CrysAlisPro, Agilent Technologies,
Version 1.171.37.33 (release 27-03-2014 CrysAlis171 .NET)
(compiled Mar 27 2014,17:12:48)
Empirical absorption correction using spherical harmonics,
 implemented in SCALE3 ABSPACK scaling algorithm.
;
_exptl_crystal_colour 'dark red'
_exptl_crystal_colour_modifier dark
_exptl_crystal_colour_primary red
_exptl_crystal_density_diffrn 1.074
_exptl_crystal_density_method 'not measured'
_exptl_crystal_description block
_exptl_crystal_F_000 1082
_exptl_crystal_preparation 'synthesis as described'
_exptl_crystal_recrystallization_method 'From Et2O solution at -35 C'
_exptl_crystal_size_max 0.5
_exptl_crystal_size_mid 0.3
_exptl_crystal_size_min 0.2
_platon_squeeze_details
;
;
_refine_diff_density_max 0.730
_refine_diff_density_min -0.427
_refine_diff_density_rms 0.079
_refine_ls_extinction_method none
_refine_ls_goodness_of_fit_ref 0.984
_refine_ls_hydrogen_treatment constr
_refine_ls_matrix_type full
_refine_ls_number_parameters 550
_refine_ls_number_reflns 10418
_refine_ls_number_restraints 0
_refine_ls_restrained_S_all 0.984
_refine_ls_R_factor_all 0.0959
_refine_ls_R_factor_gt 0.0597
_refine_ls_shift/su_max 0.001
_refine_ls_shift/su_mean 0.000
_refine_ls_structure_factor_coef Fsqd
_refine_ls_weighting_details 'w=1/[\s^2^(Fo^2^)+(0.0754P)^2^] where P=(Fo^2^+2Fc^2^)/3'
_refine_ls_weighting_scheme calc
_refine_ls_wR_factor_gt 0.1463
_refine_ls_wR_factor_ref 0.1637
_reflns_Friedel_coverage 0.000
_reflns_number_gt 6841
_reflns_number_total 10418
_reflns_threshold_expression 'I > 2\s(I)'
_cod_data_source_file om5b00315_si_003.cif
_cod_data_source_block Compound8.Et2O
_cod_depositor_comments
;Adding full bibliography for 4086017--4086022.cif.

 Adding full bibliography for 4086017--4086022.cif.
;
_cod_database_code 4086019
_shelx_space_group_comment
;
The symmetry employed for this shelxl refinement is uniquely defined
by the following loop, which should always be used as a source of
symmetry information in preference to the above space-group names.
They are only intended as comments.
;
_shelx_estimated_absorpt_t_max 0.918
_shelx_estimated_absorpt_t_min 0.813
_olex2_refinement_description
;
1. Fixed Uiso
 At 1.2 times of:
  All C(H) groups
 At 1.5 times of:
  All C(H,H,H) groups
2.a Ternary CH refined with riding coordinates:
 C9(H9), C12(H12), C15(H15), C18(H18), C21(H21), C35(H35), C38(H38), C41(H41),
 C44(H44), C47(H47), C50(H50)
2.b Me refined with riding coordinates:
 C10(H10A,H10B,H10C), C11(H11A,H11B,H11C), C13(H13A,H13B,H13C), C14(H14A,H14B,
 H14C), C16(H16A,H16B,H16C), C17(H17A,H17B,H17C), C19(H19A,H19B,H19C), C20(H20A,
 H20B,H20C), C22(H22A,H22B,H22C), C23(H23A,H23B,H23C), C25(H25A,H25B,H25C),
 C26(H26A,H26B,H26C), C36(H36A,H36B,H36C), C37(H37A,H37B,H37C), C39(H39A,H39B,
 H39C), C40(H40A,H40B,H40C), C42(H42A,H42B,H42C), C43(H43A,H43B,H43C), C45(H45A,
 H45B,H45C), C46(H46A,H46B,H46C), C48(H48A,H48B,H48C), C49(H49A,H49B,H49C),
 C51(H51A,H51B,H51C), C52(H52A,H52B,H52C)
2.c Aromatic/amide H refined with riding coordinates:
 C2(H2), C3(H3), C6(H6), C7(H7), C28(H28), C29(H29), C32(H32), C33(H33)
;
_shelx_shelxl_version_number 2014/7
_olex2_submission_original_sample_id 'Compound 9'
_olex2_submission_special_instructions 'No special instructions were received'

loop_
_space_group_symop_operation_xyz
'x, y, z'
'-x, -y, -z'

loop_
_atom_site_label
_atom_site_type_symbol
_atom_site_fract_x
_atom_site_fract_y
_atom_site_fract_z
_atom_site_U_iso_or_equiv
_atom_site_adp_type
_atom_site_occupancy
_atom_site_site_symmetry_order
_atom_site_calc_flag
_atom_site_refinement_flags_posn
C1 C 1.2204(3) 0.7569(3) 0.7326(2) 0.0273(9) Uani 1 1 d .
C2 C 1.1727(3) 0.7096(3) 0.6969(2) 0.0273(9) Uani 1 1 d .
H2 H 1.2121 0.6668 0.6468 0.033 Uiso 1 1 calc R
C3 C 1.0618(3) 0.7340(3) 0.7443(2) 0.0258(9) Uani 1 1 d .
H3 H 1.0123 0.7158 0.7303 0.031 Uiso 1 1 calc R
C4 C 1.0351(3) 0.7911(3) 0.8175(2) 0.0235(9) Uani 1 1 d .
C5 C 1.1326(3) 0.8073(3) 0.8094(2) 0.0230(8) Uani 1 1 d .
C6 C 1.1067(3) 0.8658(3) 0.8820(2) 0.0265(9) Uani 1 1 d .
H6 H 1.1530 0.8918 0.8929 0.032 Uiso 1 1 calc R
C7 C 1.0018(3) 0.8779(3) 0.9337(2) 0.0243(9) Uani 1 1 d .
H7 H 0.9682 0.9096 0.9872 0.029 Uiso 1 1 calc R
C8 C 0.9496(3) 0.8364(3) 0.8964(2) 0.0233(8) Uani 1 1 d .
C9 C 1.4539(4) 0.7239(4) 0.6033(2) 0.0489(13) Uani 1 1 d .
H9 H 1.4406 0.7990 0.6078 0.059 Uiso 1 1 calc R
C10 C 1.4117(4) 0.7089(5) 0.5410(2) 0.0598(15) Uani 1 1 d .
H10A H 1.3300 0.7521 0.5596 0.090 Uiso 1 1 calc R
H10B H 1.4489 0.7302 0.4922 0.090 Uiso 1 1 calc R
H10C H 1.4288 0.6347 0.5309 0.090 Uiso 1 1 calc R
C11 C 1.5826(4) 0.6571(5) 0.5764(3) 0.077(2) Uani 1 1 d .
H11A H 1.6073 0.6684 0.6176 0.115 Uiso 1 1 calc R
H11B H 1.6010 0.5825 0.5666 0.115 Uiso 1 1 calc R
H11C H 1.6211 0.6780 0.5279 0.115 Uiso 1 1 calc R
C12 C 1.4244(4) 0.5598(4) 0.7166(3) 0.0493(13) Uani 1 1 d .
H12 H 1.5012 0.5334 0.7180 0.059 Uiso 1 1 calc R
C13 C 1.4351(5) 0.4884(4) 0.6494(3) 0.0674(17) Uani 1 1 d .
H13A H 1.4839 0.4969 0.5991 0.101 Uiso 1 1 calc R
H13B H 1.4678 0.4150 0.6577 0.101 Uiso 1 1 calc R
H13C H 1.3603 0.5077 0.6487 0.101 Uiso 1 1 calc R
C14 C 1.3477(4) 0.5470(4) 0.7961(3) 0.0604(14) Uani 1 1 d .
H14A H 1.3413 0.5927 0.8387 0.091 Uiso 1 1 calc R
H14B H 1.2728 0.5664 0.7956 0.091 Uiso 1 1 calc R
H14C H 1.3803 0.4736 0.8046 0.091 Uiso 1 1 calc R
C15 C 1.4065(3) 0.7672(4) 0.7806(2) 0.0409(11) Uani 1 1 d .
H15 H 1.3383 0.7904 0.8305 0.049 Uiso 1 1 calc R
C16 C 1.5057(4) 0.6935(4) 0.8005(3) 0.0578(15) Uani 1 1 d .
H16A H 1.4965 0.6303 0.8157 0.087 Uiso 1 1 calc R
H16B H 1.5758 0.6735 0.7544 0.087 Uiso 1 1 calc R
H16C H 1.5087 0.7291 0.8442 0.087 Uiso 1 1 calc R
C17 C 1.4198(4) 0.8666(4) 0.7566(3) 0.0523(13) Uani 1 1 d .
H17A H 1.3555 0.9136 0.7439 0.078 Uiso 1 1 calc R
H17B H 1.4226 0.9026 0.8002 0.078 Uiso 1 1 calc R
H17C H 1.4896 0.8471 0.7104 0.078 Uiso 1 1 calc R
C18 C 0.6978(3) 0.9243(3) 1.0081(2) 0.0357(10) Uani 1 1 d .
H18 H 0.6693 0.9539 0.9662 0.043 Uiso 1 1 calc R
C19 C 0.7184(4) 1.0083(3) 1.0426(2) 0.0420(11) Uani 1 1 d .
H19A H 0.7794 1.0183 1.0023 0.063 Uiso 1 1 calc R
H19B H 0.6495 1.0747 1.0600 0.063 Uiso 1 1 calc R
H19C H 0.7394 0.9854 1.0876 0.063 Uiso 1 1 calc R
C20 C 0.6025(4) 0.9103(4) 1.0721(3) 0.0613(15) Uani 1 1 d .
H20A H 0.5882 0.8568 1.0510 0.092 Uiso 1 1 calc R
H20B H 0.6240 0.8879 1.1169 0.092 Uiso 1 1 calc R
H20C H 0.5341 0.9772 1.0893 0.092 Uiso 1 1 calc R
C21 C 0.8803(4) 0.7269(3) 1.0367(2) 0.0387(11) Uani 1 1 d .
H21 H 0.8631 0.7826 1.0784 0.046 Uiso 1 1 calc R
C22 C 1.0063(4) 0.6560(4) 1.0094(3) 0.0582(14) Uani 1 1 d .
H22A H 1.0481 0.6956 0.9833 0.087 Uiso 1 1 calc R
H22B H 1.0251 0.6317 1.0550 0.087 Uiso 1 1 calc R
H22C H 1.0269 0.5953 0.9725 0.087 Uiso 1 1 calc R
C23 C 0.8130(5) 0.6669(4) 1.0778(3) 0.0586(14) Uani 1 1 d .
H23A H 0.7323 0.7135 1.0950 0.088 Uiso 1 1 calc R
H23B H 0.8328 0.6062 1.0411 0.088 Uiso 1 1 calc R
H23C H 0.8309 0.6426 1.1237 0.088 Uiso 1 1 calc R
C24 C 0.8194(3) 0.7157(3) 0.8870(2) 0.0328(10) Uani 1 1 d .
C25 C 0.7047(4) 0.7143(4) 0.9124(3) 0.0546(13) Uani 1 1 d .
H25A H 0.6450 0.7867 0.9277 0.082 Uiso 1 1 calc R
H25B H 0.7013 0.6794 0.8686 0.082 Uiso 1 1 calc R
H25C H 0.6944 0.6760 0.9573 0.082 Uiso 1 1 calc R
C26 C 0.9124(4) 0.6031(3) 0.8632(3) 0.0477(12) Uani 1 1 d .
H26A H 0.9859 0.6040 0.8469 0.072 Uiso 1 1 calc R
H26B H 0.9022 0.5648 0.9081 0.072 Uiso 1 1 calc R
H26C H 0.9090 0.5682 0.8194 0.072 Uiso 1 1 calc R
C27 C 0.9466(3) 0.9033(3) 0.6528(2) 0.0267(9) Uani 1 1 d .
C28 C 0.9989(3) 0.9656(3) 0.6087(2) 0.0265(9) Uani 1 1 d .
H28 H 1.0457 0.9470 0.5543 0.032 Uiso 1 1 calc R
C29 C 0.9726(3) 1.0567(3) 0.6556(2) 0.0252(9) Uani 1 1 d .
H29 H 1.0016 1.1065 0.6394 0.030 Uiso 1 1 calc R
C30 C 0.8944(3) 1.0617(3) 0.7317(2) 0.0211(8) Uani 1 1 d .
C31 C 0.8799(3) 0.9661(3) 0.7318(2) 0.0224(8) Uani 1 1 d .
C32 C 0.8030(3) 0.9711(3) 0.8088(2) 0.0254(9) Uani 1 1 d .
H32 H 0.7816 0.9174 0.8279 0.030 Uiso 1 1 calc R
C33 C 0.7652(3) 1.0698(3) 0.8507(2) 0.0241(8) Uani 1 1 d .
H33 H 0.7084 1.0952 0.9021 0.029 Uiso 1 1 calc R
C34 C 0.8224(3) 1.1286(3) 0.8066(2) 0.0260(9) Uani 1 1 d .
C35 C 0.8614(4) 0.8790(4) 0.5293(2) 0.0394(11) Uani 1 1 d .
H35 H 0.9271 0.8780 0.4838 0.047 Uiso 1 1 calc R
C36 C 0.8094(5) 0.8236(5) 0.4947(3) 0.0640(16) Uani 1 1 d .
H36A H 0.8627 0.7492 0.4761 0.096 Uiso 1 1 calc R
H36B H 0.7394 0.8293 0.5355 0.096 Uiso 1 1 calc R
H36C H 0.7933 0.8571 0.4506 0.096 Uiso 1 1 calc R
C37 C 0.7783(4) 0.9955(4) 0.5585(3) 0.0533(13) Uani 1 1 d .
H37A H 0.8114 1.0305 0.5803 0.080 Uiso 1 1 calc R
H37B H 0.7621 1.0292 0.5144 0.080 Uiso 1 1 calc R
H37C H 0.7082 1.0013 0.5993 0.080 Uiso 1 1 calc R
C38 C 1.0610(4) 0.6874(3) 0.5472(2) 0.0399(11) Uani 1 1 d .
H38 H 1.0855 0.6488 0.5883 0.048 Uiso 1 1 calc R
C39 C 1.1542(4) 0.7162(4) 0.4990(2) 0.0474(12) Uani 1 1 d .
H39A H 1.1580 0.7671 0.5319 0.071 Uiso 1 1 calc R
H39B H 1.2263 0.6528 0.4799 0.071 Uiso 1 1 calc R
H39C H 1.1384 0.7473 0.4541 0.071 Uiso 1 1 calc R
C40 C 1.0564(5) 0.6077(4) 0.4946(3) 0.0689(17) Uani 1 1 d .
H40A H 0.9965 0.5884 0.5251 0.103 Uiso 1 1 calc R
H40B H 1.0410 0.6392 0.4497 0.103 Uiso 1 1 calc R
H40C H 1.1288 0.5447 0.4755 0.103 Uiso 1 1 calc R
C41 C 0.8208(4) 0.7712(3) 0.6826(2) 0.0363(10) Uani 1 1 d .
H41 H 0.8447 0.7658 0.7282 0.044 Uiso 1 1 calc R
C42 C 0.8223(5) 0.6640(4) 0.6654(3) 0.0665(16) Uani 1 1 d .
H42A H 0.9001 0.6088 0.6462 0.100 Uiso 1 1 calc R
H42B H 0.7772 0.6481 0.7137 0.100 Uiso 1 1 calc R
H42C H 0.7907 0.6672 0.6253 0.100 Uiso 1 1 calc R
C43 C 0.6998(4) 0.8570(4) 0.7125(2) 0.0450(12) Uani 1 1 d .
H43A H 0.6988 0.9249 0.7234 0.067 Uiso 1 1 calc R
H43B H 0.6682 0.8602 0.6724 0.067 Uiso 1 1 calc R
H43C H 0.6546 0.8411 0.7608 0.067 Uiso 1 1 calc R
C44 C 0.8389(3) 1.3230(3) 0.7380(2) 0.0341(10) Uani 1 1 d .
H44 H 0.8549 1.2770 0.6904 0.041 Uiso 1 1 calc R
C45 C 0.7667(4) 1.4363(4) 0.7293(3) 0.0521(13) Uani 1 1 d .
H45A H 0.6938 1.4428 0.7318 0.078 Uiso 1 1 calc R
H45B H 0.7547 1.4856 0.7721 0.078 Uiso 1 1 calc R
H45C H 0.8057 1.4525 0.6787 0.078 Uiso 1 1 calc R
C46 C 0.9515(4) 1.3116(4) 0.7343(3) 0.0514(13) Uani 1 1 d .
H46A H 0.9967 1.2393 0.7398 0.077 Uiso 1 1 calc R
H46B H 0.9911 1.3275 0.6836 0.077 Uiso 1 1 calc R
H46C H 0.9400 1.3605 0.7771 0.077 Uiso 1 1 calc R
C47 C 0.6128(3) 1.3242(3) 0.8296(3) 0.0412(11) Uani 1 1 d .
H47 H 0.5839 1.4016 0.8283 0.049 Uiso 1 1 calc R
C48 C 0.5272(3) 1.3100(4) 0.9021(3) 0.0519(13) Uani 1 1 d .
H48A H 0.5261 1.3412 0.9497 0.078 Uiso 1 1 calc R
H48B H 0.4522 1.3449 0.9000 0.078 Uiso 1 1 calc R
H48C H 0.5484 1.2348 0.9032 0.078 Uiso 1 1 calc R
C49 C 0.6146(4) 1.2752(4) 0.7546(3) 0.0615(15) Uani 1 1 d .
H49A H 0.6695 1.2843 0.7081 0.092 Uiso 1 1 calc R
H49B H 0.6358 1.2000 0.7556 0.092 Uiso 1 1 calc R
H49C H 0.5397 1.3100 0.7523 0.092 Uiso 1 1 calc R
C50 C 0.7654(4) 1.3241(3) 0.9196(2) 0.0361(10) Uani 1 1 d .
H50 H 0.8448 1.3125 0.9062 0.043 Uiso 1 1 calc R
C51 C 0.6918(5) 1.4427(4) 0.9469(3) 0.0611(15) Uani 1 1 d .
H51A H 0.7086 1.4806 0.9027 0.092 Uiso 1 1 calc R
H51B H 0.6122 1.4575 0.9661 0.092 Uiso 1 1 calc R
H51C H 0.7077 1.4656 0.9894 0.092 Uiso 1 1 calc R
C52 C 0.7393(4) 1.2646(4) 0.9887(2) 0.0483(12) Uani 1 1 d .
H52A H 0.7864 1.1889 0.9712 0.073 Uiso 1 1 calc R
H52B H 0.7552 1.2875 1.0312 0.073 Uiso 1 1 calc R
H52C H 0.6597 1.2794 1.0079 0.073 Uiso 1 1 calc R
C53 C 1.0973(3) 1.0137(3) 0.7630(2) 0.0281(9) Uani 1 1 d .
Si1 Si 1.37724(9) 0.70364(10) 0.70563(7) 0.0351(3) Uani 1 1 d .
Si2 Si 0.83445(9) 0.79968(9) 0.95790(6) 0.0283(3) Uani 1 1 d .
Si3 Si 0.92158(9) 0.80696(9) 0.60265(6) 0.0291(3) Uani 1 1 d .
Si4 Si 0.76114(9) 1.27552(8) 0.82618(6) 0.0271(3) Uani 1 1 d .
S1 S 1.20325(9) 0.98092(9) 0.67725(6) 0.0344(3) Uani 1 1 d .
S2 S 1.04085(9) 1.09891(8) 0.84482(6) 0.0329(3) Uani 1 1 d .
Ti1 Ti 1.07769(5) 0.89239(5) 0.70224(4) 0.02327(19) Uani 1 1 d .
Ti2 Ti 0.95461(5) 0.97885(5) 0.83736(4) 0.02267(19) Uani 1 1 d .

loop_
_atom_site_aniso_label
_atom_site_aniso_U_11
_atom_site_aniso_U_22
_atom_site_aniso_U_33
_atom_site_aniso_U_23
_atom_site_aniso_U_13
_atom_site_aniso_U_12
C1 0.026(2) 0.021(2) 0.033(2) 0.0041(17) -0.0133(18) -0.0068(18)
C2 0.029(2) 0.018(2) 0.029(2) -0.0002(17) -0.0099(18) -0.0060(18)
C3 0.030(2) 0.015(2) 0.035(2) 0.0079(17) -0.0167(18) -0.0085(18)
C4 0.027(2) 0.013(2) 0.025(2) 0.0010(16) -0.0111(17) -0.0033(17)
C5 0.022(2) 0.017(2) 0.028(2) 0.0006(16) -0.0125(16) -0.0044(17)
C6 0.025(2) 0.017(2) 0.039(2) 0.0032(17) -0.0159(18) -0.0084(18)
C7 0.030(2) 0.018(2) 0.0215(19) 0.0010(16) -0.0143(17) -0.0039(18)
C8 0.024(2) 0.014(2) 0.029(2) 0.0058(16) -0.0133(17) -0.0042(17)
C9 0.031(3) 0.065(4) 0.037(3) -0.014(2) -0.002(2) -0.018(2)
C10 0.060(3) 0.082(4) 0.035(3) -0.005(3) -0.009(2) -0.037(3)
C11 0.027(3) 0.116(6) 0.063(3) -0.012(3) -0.002(2) -0.021(3)
C12 0.038(3) 0.036(3) 0.057(3) -0.005(2) -0.024(2) 0.003(2)
C13 0.073(4) 0.035(3) 0.076(4) -0.017(3) -0.042(3) 0.004(3)
C14 0.052(3) 0.039(3) 0.078(4) 0.012(3) -0.032(3) -0.003(3)
C15 0.022(2) 0.046(3) 0.043(3) -0.008(2) -0.0082(19) -0.008(2)
C16 0.035(3) 0.069(4) 0.069(3) -0.002(3) -0.029(2) -0.014(3)
C17 0.039(3) 0.060(4) 0.060(3) -0.008(3) -0.019(2) -0.022(3)
C18 0.027(2) 0.030(3) 0.043(2) 0.0063(19) -0.0055(19) -0.012(2)
C19 0.038(3) 0.028(3) 0.040(2) -0.001(2) -0.003(2) -0.006(2)
C20 0.045(3) 0.050(4) 0.062(3) -0.006(3) 0.010(2) -0.022(3)
C21 0.057(3) 0.032(3) 0.036(2) 0.0127(19) -0.022(2) -0.024(2)
C22 0.076(4) 0.044(3) 0.079(4) 0.032(3) -0.054(3) -0.030(3)
C23 0.085(4) 0.047(3) 0.049(3) 0.025(2) -0.022(3) -0.037(3)
C24 0.035(2) 0.027(2) 0.041(2) 0.0050(19) -0.0143(19) -0.018(2)
C25 0.059(3) 0.054(4) 0.069(3) 0.008(3) -0.027(3) -0.039(3)
C26 0.060(3) 0.029(3) 0.056(3) 0.004(2) -0.021(2) -0.022(2)
C27 0.028(2) 0.024(2) 0.031(2) 0.0056(17) -0.0124(17) -0.0126(19)
C28 0.028(2) 0.029(2) 0.025(2) 0.0056(17) -0.0113(17) -0.0138(19)
C29 0.029(2) 0.024(2) 0.028(2) 0.0087(17) -0.0122(17) -0.0150(18)
C30 0.019(2) 0.020(2) 0.029(2) 0.0066(16) -0.0134(16) -0.0089(17)
C31 0.023(2) 0.019(2) 0.025(2) 0.0031(16) -0.0105(16) -0.0077(17)
C32 0.025(2) 0.015(2) 0.037(2) 0.0064(17) -0.0151(17) -0.0073(17)
C33 0.019(2) 0.021(2) 0.029(2) 0.0057(17) -0.0073(16) -0.0087(17)
C34 0.024(2) 0.016(2) 0.034(2) 0.0008(17) -0.0098(17) -0.0053(17)
C35 0.039(3) 0.051(3) 0.037(2) 0.010(2) -0.020(2) -0.023(2)
C36 0.081(4) 0.080(4) 0.068(3) 0.021(3) -0.053(3) -0.050(4)
C37 0.054(3) 0.061(4) 0.065(3) 0.034(3) -0.040(3) -0.031(3)
C38 0.048(3) 0.032(3) 0.037(2) -0.007(2) -0.013(2) -0.017(2)
C39 0.042(3) 0.047(3) 0.043(3) -0.003(2) -0.009(2) -0.017(2)
C40 0.075(4) 0.059(4) 0.066(3) -0.021(3) -0.018(3) -0.029(3)
C41 0.044(3) 0.035(3) 0.043(2) 0.009(2) -0.022(2) -0.025(2)
C42 0.069(4) 0.054(4) 0.089(4) 0.014(3) -0.019(3) -0.046(3)
C43 0.039(3) 0.060(3) 0.045(3) 0.011(2) -0.015(2) -0.030(3)
C44 0.039(3) 0.019(2) 0.037(2) 0.0057(18) -0.0079(19) -0.013(2)
C45 0.051(3) 0.025(3) 0.060(3) 0.012(2) -0.009(2) -0.009(2)
C46 0.054(3) 0.047(3) 0.050(3) 0.016(2) -0.007(2) -0.029(3)
C47 0.035(3) 0.023(3) 0.059(3) 0.009(2) -0.017(2) -0.008(2)
C48 0.023(2) 0.039(3) 0.079(3) 0.010(3) -0.010(2) -0.009(2)
C49 0.050(3) 0.045(3) 0.091(4) 0.008(3) -0.048(3) -0.005(3)
C50 0.041(3) 0.021(2) 0.044(2) 0.0014(19) -0.015(2) -0.013(2)
C51 0.083(4) 0.020(3) 0.062(3) -0.013(2) -0.019(3) -0.012(3)
C52 0.067(3) 0.031(3) 0.040(3) -0.001(2) -0.020(2) -0.016(3)
C53 0.029(2) 0.027(2) 0.039(2) 0.0102(18) -0.0200(18) -0.0166(19)
Si1 0.0214(6) 0.0373(8) 0.0366(7) -0.0070(5) -0.0095(5) -0.0048(5)
Si2 0.0324(6) 0.0211(6) 0.0323(6) 0.0064(5) -0.0117(5) -0.0134(5)
Si3 0.0353(7) 0.0292(7) 0.0305(6) 0.0041(5) -0.0148(5) -0.0193(6)
Si4 0.0283(6) 0.0149(6) 0.0341(6) 0.0034(5) -0.0097(5) -0.0079(5)
S1 0.0302(6) 0.0371(7) 0.0417(6) 0.0080(5) -0.0136(5) -0.0203(5)
S2 0.0398(6) 0.0250(6) 0.0429(6) 0.0045(5) -0.0219(5) -0.0172(5)
Ti1 0.0231(4) 0.0196(4) 0.0280(4) 0.0029(3) -0.0107(3) -0.0094(3)
Ti2 0.0242(4) 0.0159(4) 0.0284(4) 0.0035(3) -0.0119(3) -0.0077(3)

loop_
_atom_type_symbol
_atom_type_description
_atom_type_scat_dispersion_real
_atom_type_scat_dispersion_imag
_atom_type_scat_source
C C 0.0033 0.0016 'International Tables Vol C Tables 4.2.6.8 and 6.1.1.4'
H H 0.0000 0.0000 'International Tables Vol C Tables 4.2.6.8 and 6.1.1.4'
Si Si 0.0817 0.0704 'International Tables Vol C Tables 4.2.6.8 and 6.1.1.4'
S S 0.1246 0.1234 'International Tables Vol C Tables 4.2.6.8 and 6.1.1.4'
Ti Ti 0.2776 0.4457 'International Tables Vol C Tables 4.2.6.8 and 6.1.1.4'

loop_
_geom_angle_atom_site_label_1
_geom_angle_atom_site_label_2
_geom_angle_atom_site_label_3
_geom_angle
C2 C1 C5 103.9(3)
C2 C1 Si1 122.7(3)
C2 C1 Ti1 71.9(2)
C5 C1 Si1 126.7(3)
C5 C1 Ti1 77.1(2)
Si1 C1 Ti1 138.1(2)
C1 C2 H2 124.1
C1 C2 Ti1 72.8(2)
C3 C2 C1 111.9(3)
C3 C2 H2 124.1
C3 C2 Ti1 76.4(2)
Ti1 C2 H2 118.2
C2 C3 H3 125.9
C2 C3 C4 108.1(3)
C2 C3 Ti1 69.8(2)
C4 C3 H3 125.9
C4 C3 Ti1 78.9(2)
Ti1 C3 H3 117.2
C3 C4 C5 106.2(3)
C3 C4 C8 144.3(4)
C3 C4 Ti1 68.1(2)
C3 C4 Ti2 120.9(2)
C5 C4 C8 109.5(3)
C5 C4 Ti1 69.9(2)
C5 C4 Ti2 79.2(2)
C8 C4 Ti1 126.2(2)
C8 C4 Ti2 68.1(2)
Ti2 C4 Ti1 58.83(9)
C1 C5 Ti1 68.2(2)
C1 C5 Ti2 125.6(3)
C4 C5 C1 109.6(3)
C4 C5 Ti1 76.9(2)
C4 C5 Ti2 66.9(2)
C6 C5 C1 143.4(3)
C6 C5 C4 107.0(3)
C6 C5 Ti1 122.6(3)
C6 C5 Ti2 71.0(2)
Ti1 C5 Ti2 58.06(8)
C5 C6 H6 126.1
C5 C6 Ti2 76.1(2)
C7 C6 C5 107.8(3)
C7 C6 H6 126.1
C7 C6 Ti2 68.4(2)
Ti2 C6 H6 121.0
C6 C7 H7 124.0
C6 C7 C8 112.1(3)
C6 C7 Ti2 78.4(2)
C8 C7 H7 124.0
C8 C7 Ti2 69.2(2)
Ti2 C7 H7 119.9
C4 C8 Si2 130.2(3)
C4 C8 Ti2 75.7(2)
C7 C8 C4 103.4(3)
C7 C8 Si2 120.4(3)
C7 C8 Ti2 74.5(2)
Si2 C8 Ti2 135.26(19)
C10 C9 H9 106.1
C10 C9 C11 111.3(4)
C10 C9 Si1 115.4(3)
C11 C9 H9 106.1
C11 C9 Si1 111.0(4)
Si1 C9 H9 106.1
C9 C10 H10A 109.5
C9 C10 H10B 109.5
C9 C10 H10C 109.5
H10A C10 H10B 109.5
H10A C10 H10C 109.5
H10B C10 H10C 109.5
C9 C11 H11A 109.5
C9 C11 H11B 109.5
C9 C11 H11C 109.5
H11A C11 H11B 109.5
H11A C11 H11C 109.5
H11B C11 H11C 109.5
C13 C12 H12 106.7
C13 C12 C14 109.9(5)
C13 C12 Si1 115.8(3)
C14 C12 H12 106.7
C14 C12 Si1 110.6(3)
Si1 C12 H12 106.7
C12 C13 H13A 109.5
C12 C13 H13B 109.5
C12 C13 H13C 109.5
H13A C13 H13B 109.5
H13A C13 H13C 109.5
H13B C13 H13C 109.5
C12 C14 H14A 109.5
C12 C14 H14B 109.5
C12 C14 H14C 109.5
H14A C14 H14B 109.5
H14A C14 H14C 109.5
H14B C14 H14C 109.5
C16 C15 H15 106.4
C16 C15 C17 110.1(4)
C16 C15 Si1 114.6(3)
C17 C15 H15 106.4
C17 C15 Si1 112.3(3)
Si1 C15 H15 106.4
C15 C16 H16A 109.5
C15 C16 H16B 109.5
C15 C16 H16C 109.5
H16A C16 H16B 109.5
H16A C16 H16C 109.5
H16B C16 H16C 109.5
C15 C17 H17A 109.5
C15 C17 H17B 109.5
C15 C17 H17C 109.5
H17A C17 H17B 109.5
H17A C17 H17C 109.5
H17B C17 H17C 109.5
C19 C18 H18 106.6
C19 C18 Si2 111.6(3)
C20 C18 H18 106.6
C20 C18 C19 108.4(3)
C20 C18 Si2 116.3(3)
Si2 C18 H18 106.6
C18 C19 H19A 109.5
C18 C19 H19B 109.5
C18 C19 H19C 109.5
H19A C19 H19B 109.5
H19A C19 H19C 109.5
H19B C19 H19C 109.5
C18 C20 H20A 109.5
C18 C20 H20B 109.5
C18 C20 H20C 109.5
H20A C20 H20B 109.5
H20A C20 H20C 109.5
H20B C20 H20C 109.5
C22 C21 H21 105.7
C22 C21 C23 110.5(4)
C22 C21 Si2 114.5(3)
C23 C21 H21 105.7
C23 C21 Si2 113.9(3)
Si2 C21 H21 105.7
C21 C22 H22A 109.5
C21 C22 H22B 109.5
C21 C22 H22C 109.5
H22A C22 H22B 109.5
H22A C22 H22C 109.5
H22B C22 H22C 109.5
C21 C23 H23A 109.5
C21 C23 H23B 109.5
C21 C23 H23C 109.5
H23A C23 H23B 109.5
H23A C23 H23C 109.5
H23B C23 H23C 109.5
C25 C24 Si2 115.9(3)
C26 C24 C25 109.5(4)
C26 C24 Si2 113.3(3)
C24 C25 H25A 109.5
C24 C25 H25B 109.5
C24 C25 H25C 109.5
H25A C25 H25B 109.5
H25A C25 H25C 109.5
H25B C25 H25C 109.5
C24 C26 H26A 109.5
C24 C26 H26B 109.5
C24 C26 H26C 109.5
H26A C26 H26B 109.5
H26A C26 H26C 109.5
H26B C26 H26C 109.5
C28 C27 C31 103.7(3)
C28 C27 Si3 121.3(3)
C28 C27 Ti1 74.9(2)
C31 C27 Si3 129.0(3)
C31 C27 Ti1 75.46(19)
Si3 C27 Ti1 135.4(2)
C27 C28 H28 124.0
C27 C28 Ti1 69.0(2)
C29 C28 C27 112.0(3)
C29 C28 H28 124.0
C29 C28 Ti1 79.0(2)
Ti1 C28 H28 119.3
C28 C29 H29 126.1
C28 C29 C30 107.9(3)
C28 C29 Ti1 67.7(2)
C30 C29 H29 126.1
C30 C29 Ti1 76.1(2)
Ti1 C29 H29 121.7
C29 C30 C31 107.4(3)
C29 C30 C34 142.6(4)
C29 C30 Ti1 71.3(2)
C29 C30 Ti2 122.6(2)
C31 C30 Ti1 66.2(2)
C31 C30 Ti2 76.4(2)
C34 C30 C31 109.9(3)
C34 C30 Ti1 126.8(2)
C34 C30 Ti2 69.5(2)
Ti2 C30 Ti1 57.89(8)
C27 C31 Ti1 67.94(19)
C27 C31 Ti2 126.5(2)
C30 C31 C27 108.9(3)
C30 C31 Ti1 80.0(2)
C30 C31 Ti2 70.09(19)
C32 C31 C27 144.2(3)
C32 C31 C30 106.8(3)
C32 C31 Ti1 120.7(2)
C32 C31 Ti2 68.33(19)
Ti1 C31 Ti2 59.07(8)
C31 C32 H32 126.4
C31 C32 Ti2 78.5(2)
C33 C32 C31 107.2(3)
C33 C32 H32 126.4
C33 C32 Ti2 70.3(2)
Ti2 C32 H32 116.9
C32 C33 H33 123.9
C32 C33 C34 112.2(3)
C32 C33 Ti2 75.7(2)
C34 C33 H33 123.9
C34 C33 Ti2 73.4(2)
Ti2 C33 H33 118.5
C30 C34 C33 103.6(3)
C30 C34 Si4 127.1(3)
C30 C34 Ti2 76.1(2)
C33 C34 Si4 123.0(3)
C33 C34 Ti2 71.1(2)
Si4 C34 Ti2 138.72(19)
C36 C35 H35 105.8
C36 C35 Si3 114.0(3)
C37 C35 H35 105.8
C37 C35 C36 109.6(4)
C37 C35 Si3 115.1(3)
Si3 C35 H35 105.8
C35 C36 H36A 109.5
C35 C36 H36B 109.5
C35 C36 H36C 109.5
H36A C36 H36B 109.5
H36A C36 H36C 109.5
H36B C36 H36C 109.5
C35 C37 H37A 109.5
C35 C37 H37B 109.5
C35 C37 H37C 109.5
H37A C37 H37B 109.5
H37A C37 H37C 109.5
H37B C37 H37C 109.5
C39 C38 H38 106.1
C39 C38 C40 108.7(4)
C39 C38 Si3 113.1(3)
C40 C38 H38 106.1
C40 C38 Si3 116.0(3)
Si3 C38 H38 106.1
C38 C39 H39A 109.5
C38 C39 H39B 109.5
C38 C39 H39C 109.5
H39A C39 H39B 109.5
H39A C39 H39C 109.5
H39B C39 H39C 109.5
C38 C40 H40A 109.5
C38 C40 H40B 109.5
C38 C40 H40C 109.5
H40A C40 H40B 109.5
H40A C40 H40C 109.5
H40B C40 H40C 109.5
C42 C41 H41 105.5
C42 C41 Si3 116.7(3)
C43 C41 H41 105.5
C43 C41 C42 109.5(4)
C43 C41 Si3 113.1(3)
Si3 C41 H41 105.5
C41 C42 H42A 109.5
C41 C42 H42B 109.5
C41 C42 H42C 109.5
H42A C42 H42B 109.5
H42A C42 H42C 109.5
H42B C42 H42C 109.5
C41 C43 H43A 109.5
C41 C43 H43B 109.5
C41 C43 H43C 109.5
H43A C43 H43B 109.5
H43A C43 H43C 109.5
H43B C43 H43C 109.5
C45 C44 H44 106.2
C45 C44 Si4 112.9(3)
C46 C44 H44 106.2
C46 C44 C45 110.2(4)
C46 C44 Si4 114.5(3)
Si4 C44 H44 106.2
C44 C45 H45A 109.5
C44 C45 H45B 109.5
C44 C45 H45C 109.5
H45A C45 H45B 109.5
H45A C45 H45C 109.5
H45B C45 H45C 109.5
C44 C46 H46A 109.5
C44 C46 H46B 109.5
C44 C46 H46C 109.5
H46A C46 H46B 109.5
H46A C46 H46C 109.5
H46B C46 H46C 109.5
C48 C47 H47 106.5
C48 C47 C49 109.6(4)
C48 C47 Si4 117.0(3)
C49 C47 H47 106.5
C49 C47 Si4 110.1(3)
Si4 C47 H47 106.5
C47 C48 H48A 109.5
C47 C48 H48B 109.5
C47 C48 H48C 109.5
H48A C48 H48B 109.5
H48A C48 H48C 109.5
H48B C48 H48C 109.5
C47 C49 H49A 109.5
C47 C49 H49B 109.5
C47 C49 H49C 109.5
H49A C49 H49B 109.5
H49A C49 H49C 109.5
H49B C49 H49C 109.5
C51 C50 H50 106.0
C51 C50 Si4 113.0(3)
C52 C50 H50 106.0
C52 C50 C51 109.6(4)
C52 C50 Si4 115.4(3)
Si4 C50 H50 106.0
C50 C51 H51A 109.5
C50 C51 H51B 109.5
C50 C51 H51C 109.5
H51A C51 H51B 109.5
H51A C51 H51C 109.5
H51B C51 H51C 109.5
C50 C52 H52A 109.5
C50 C52 H52B 109.5
C50 C52 H52C 109.5
H52A C52 H52B 109.5
H52A C52 H52C 109.5
H52B C52 H52C 109.5
S1 C53 S2 137.4(2)
S1 C53 Ti1 78.35(15)
S1 C53 Ti2 144.5(2)
S2 C53 Ti1 144.2(2)
S2 C53 Ti2 78.10(15)
Ti1 C53 Ti2 66.19(11)
C1 Si1 C9 113.03(19)
C1 Si1 C12 104.1(2)
C1 Si1 C15 110.19(17)
C9 Si1 C15 109.3(2)
C12 Si1 C9 112.6(2)
C12 Si1 C15 107.4(2)
C8 Si2 C18 109.57(17)
C8 Si2 C21 107.26(18)
C8 Si2 C24 106.16(16)
C21 Si2 C18 108.75(19)
C24 Si2 C18 111.46(19)
C24 Si2 C21 113.48(19)
C27 Si3 C35 105.42(19)
C27 Si3 C38 109.90(18)
C27 Si3 C41 106.19(17)
C35 Si3 C38 109.2(2)
C41 Si3 C35 113.68(19)
C41 Si3 C38 112.1(2)
C34 Si4 C44 108.98(17)
C34 Si4 C47 104.99(19)
C34 Si4 C50 112.45(18)
C47 Si4 C44 106.32(19)
C47 Si4 C50 112.76(19)
C50 Si4 C44 110.97(19)
C53 S1 Ti1 61.22(14)
C53 S2 Ti2 61.34(13)
C1 Ti1 C3 58.22(13)
C1 Ti1 C5 34.72(12)
C1 Ti1 C28 149.23(13)
C1 Ti1 C29 161.97(13)
C1 Ti1 C30 155.79(12)
C1 Ti1 C31 140.99(13)
C1 Ti1 S1 84.13(10)
C1 Ti1 Ti2 96.85(9)
C2 Ti1 C1 35.29(13)
C2 Ti1 C3 33.70(12)
C2 Ti1 C5 55.89(12)
C2 Ti1 C28 121.68(13)
C2 Ti1 C29 154.89(13)
C2 Ti1 C30 150.68(13)
C2 Ti1 C31 117.20(13)
C2 Ti1 S1 113.11(10)
C2 Ti1 Ti2 111.01(9)
C3 Ti1 C5 55.79(12)
C3 Ti1 C29 139.55(13)
C3 Ti1 C30 117.72(12)
C3 Ti1 S1 142.34(10)
C3 Ti1 Ti2 86.89(9)
C5 Ti1 C29 148.61(12)
C5 Ti1 C30 121.47(11)
C5 Ti1 S1 93.33(9)
C27 Ti1 C1 136.25(14)
C27 Ti1 C2 101.03(14)
C27 Ti1 C3 82.76(13)
C27 Ti1 C5 134.09(13)
C27 Ti1 C28 36.06(13)
C27 Ti1 C29 58.61(13)
C27 Ti1 C30 58.29(12)
C27 Ti1 C31 36.60(12)
C27 Ti1 S1 132.25(10)
C27 Ti1 Ti2 100.20(10)
C28 Ti1 C3 116.15(13)
C28 Ti1 C5 170.01(13)
C28 Ti1 C29 33.22(12)
C28 Ti1 C30 54.94(12)
C28 Ti1 C31 57.63(12)
C28 Ti1 S1 96.33(10)
C28 Ti1 Ti2 113.49(10)
C29 Ti1 C30 32.57(11)
C31 Ti1 C3 85.84(13)
C31 Ti1 C5 113.71(12)
C31 Ti1 C29 56.44(12)
C31 Ti1 C30 33.79(11)
C31 Ti1 S1 129.68(10)
C31 Ti1 Ti2 63.90(8)
C53 Ti1 C1 90.62(14)
C53 Ti1 C2 125.70(14)
C53 Ti1 C3 130.38(13)
C53 Ti1 C5 76.37(13)
C53 Ti1 C27 132.24(14)
C53 Ti1 C28 109.64(14)
C53 Ti1 C29 77.81(13)
C53 Ti1 C30 74.64(13)
C53 Ti1 C31 103.90(13)
C53 Ti1 S1 40.42(10)
C53 Ti1 Ti2 57.21(10)
S1 Ti1 C29 78.09(9)
S1 Ti1 C30 95.97(9)
Ti2 Ti1 C5 62.44(8)
Ti2 Ti1 C29 88.54(8)
Ti2 Ti1 C30 59.07(8)
Ti2 Ti1 S1 97.61(4)
C4 Ti2 C5 33.88(12)
C4 Ti2 C6 56.60(12)
C4 Ti2 C30 114.54(12)
C4 Ti2 C32 85.29(13)
C4 Ti2 S2 130.16(10)
C4 Ti2 Ti1 64.32(9)
C6 Ti2 C5 32.92(11)
C6 Ti2 S2 78.83(9)
C7 Ti2 C4 57.37(12)
C7 Ti2 C5 55.06(12)
C7 Ti2 C6 33.18(12)
C7 Ti2 C30 169.91(12)
C7 Ti2 C32 114.85(13)
C7 Ti2 C34 148.27(13)
C7 Ti2 S2 97.63(10)
C7 Ti2 Ti1 113.96(9)
C8 Ti2 C4 36.20(12)
C8 Ti2 C5 58.38(12)
C8 Ti2 C6 58.87(13)
C8 Ti2 C7 36.25(13)
C8 Ti2 C30 133.68(12)
C8 Ti2 C32 81.42(13)
C8 Ti2 C33 99.99(13)
C8 Ti2 C34 135.33(13)
C8 Ti2 S2 133.70(10)
C8 Ti2 Ti1 100.13(9)
C30 Ti2 C5 122.51(11)
C30 Ti2 C6 150.00(12)
C30 Ti2 S2 92.36(9)
C32 Ti2 C5 117.37(12)
C32 Ti2 C6 138.78(13)
C32 Ti2 C30 56.33(12)
C32 Ti2 S2 142.35(10)
C32 Ti2 Ti1 87.02(9)
C33 Ti2 C4 116.81(13)
C33 Ti2 C5 150.47(13)
C33 Ti2 C6 153.58(13)
C33 Ti2 C7 120.43(13)
C33 Ti2 C30 55.90(12)
C33 Ti2 C32 33.98(12)
C33 Ti2 C34 35.42(12)
C33 Ti2 S2 113.02(10)
C33 Ti2 Ti1 111.32(9)
C34 Ti2 C4 141.15(13)
C34 Ti2 C5 156.60(12)
C34 Ti2 C6 161.96(13)
C34 Ti2 C30 34.44(12)
C34 Ti2 C32 58.69(13)
C34 Ti2 S2 83.68(10)
C34 Ti2 Ti1 97.20(9)
C53 Ti2 C4 103.80(14)
C53 Ti2 C5 74.63(13)
C53 Ti2 C6 78.52(13)
C53 Ti2 C7 110.53(14)
C53 Ti2 C8 132.53(14)
C53 Ti2 C30 76.38(12)
C53 Ti2 C32 130.53(13)
C53 Ti2 C33 126.25(14)
C53 Ti2 C34 91.09(14)
C53 Ti2 S2 40.56(10)
C53 Ti2 Ti1 56.60(10)
S2 Ti2 C5 96.34(9)
Ti1 Ti2 C5 59.50(8)
Ti1 Ti2 C6 89.39(9)
Ti1 Ti2 C30 63.05(8)
Ti1 Ti2 S2 97.12(4)

loop_
_geom_bond_atom_site_label_1
_geom_bond_atom_site_label_2
_geom_bond_distance
C1 C2 1.429(5)
C1 C5 1.450(5)
C1 Si1 1.889(4)
C1 Ti1 2.363(4)
C2 H2 0.9500
C2 C3 1.389(5)
C2 Ti1 2.350(4)
C3 H3 0.9500
C3 C4 1.426(5)
C3 Ti1 2.433(4)
C4 C5 1.448(5)
C4 C8 1.457(5)
C4 Ti1 2.573(4)
C4 Ti2 2.391(4)
C5 C6 1.429(5)
C5 Ti1 2.481(4)
C5 Ti2 2.552(4)
C6 H6 0.9500
C6 C7 1.389(5)
C6 Ti2 2.486(4)
C7 H7 0.9500
C7 C8 1.448(5)
C7 Ti2 2.361(4)
C8 Si2 1.893(4)
C8 Ti2 2.290(4)
C9 H9 1.0000
C9 C10 1.522(6)
C9 C11 1.546(6)
C9 Si1 1.897(5)
C10 H10A 0.9800
C10 H10B 0.9800
C10 H10C 0.9800
C11 H11A 0.9800
C11 H11B 0.9800
C11 H11C 0.9800
C12 H12 1.0000
C12 C13 1.536(6)
C12 C14 1.544(7)
C12 Si1 1.892(5)
C13 H13A 0.9800
C13 H13B 0.9800
C13 H13C 0.9800
C14 H14A 0.9800
C14 H14B 0.9800
C14 H14C 0.9800
C15 H15 1.0000
C15 C16 1.522(6)
C15 C17 1.533(7)
C15 Si1 1.910(4)
C16 H16A 0.9800
C16 H16B 0.9800
C16 H16C 0.9800
C17 H17A 0.9800
C17 H17B 0.9800
C17 H17C 0.9800
C18 H18 1.0000
C18 C19 1.534(6)
C18 C20 1.528(5)
C18 Si2 1.909(4)
C19 H19A 0.9800
C19 H19B 0.9800
C19 H19C 0.9800
C20 H20A 0.9800
C20 H20B 0.9800
C20 H20C 0.9800
C21 H21 1.0000
C21 C22 1.524(6)
C21 C23 1.531(6)
C21 Si2 1.906(4)
C22 H22A 0.9800
C22 H22B 0.9800
C22 H22C 0.9800
C23 H23A 0.9800
C23 H23B 0.9800
C23 H23C 0.9800
C24 C25 1.530(6)
C24 C26 1.526(6)
C24 Si2 1.905(4)
C25 H25A 0.9800
C25 H25B 0.9800
C25 H25C 0.9800
C26 H26A 0.9800
C26 H26B 0.9800
C26 H26C 0.9800
C27 C28 1.442(5)
C27 C31 1.472(5)
C27 Si3 1.877(4)
C27 Ti1 2.288(4)
C28 H28 0.9500
C28 C29 1.400(5)
C28 Ti1 2.366(4)
C29 H29 0.9500
C29 C30 1.426(5)
C29 Ti1 2.510(4)
C30 C31 1.452(5)
C30 C34 1.441(5)
C30 Ti1 2.571(4)
C30 Ti2 2.474(4)
C31 C32 1.428(5)
C31 Ti1 2.390(4)
C31 Ti2 2.558(3)
C32 H32 0.9500
C32 C33 1.399(5)
C32 Ti2 2.426(4)
C33 H33 0.9500
C33 C34 1.443(5)
C33 Ti2 2.357(4)
C34 Si4 1.873(4)
C34 Ti2 2.387(4)
C35 H35 1.0000
C35 C36 1.548(6)
C35 C37 1.535(6)
C35 Si3 1.903(4)
C36 H36A 0.9800
C36 H36B 0.9800
C36 H36C 0.9800
C37 H37A 0.9800
C37 H37B 0.9800
C37 H37C 0.9800
C38 H38 1.0000
C38 C39 1.516(6)
C38 C40 1.536(6)
C38 Si3 1.908(4)
C39 H39A 0.9800
C39 H39B 0.9800
C39 H39C 0.9800
C40 H40A 0.9800
C40 H40B 0.9800
C40 H40C 0.9800
C41 H41 1.0000
C41 C42 1.547(6)
C41 C43 1.525(6)
C41 Si3 1.883(4)
C42 H42A 0.9800
C42 H42B 0.9800
C42 H42C 0.9800
C43 H43A 0.9800
C43 H43B 0.9800
C43 H43C 0.9800
C44 H44 1.0000
C44 C45 1.542(6)
C44 C46 1.509(6)
C44 Si4 1.900(4)
C45 H45A 0.9800
C45 H45B 0.9800
C45 H45C 0.9800
C46 H46A 0.9800
C46 H46B 0.9800
C46 H46C 0.9800
C47 H47 1.0000
C47 C48 1.528(6)
C47 C49 1.543(6)
C47 Si4 1.892(4)
C48 H48A 0.9800
C48 H48B 0.9800
C48 H48C 0.9800
C49 H49A 0.9800
C49 H49B 0.9800
C49 H49C 0.9800
C50 H50 1.0000
C50 C51 1.535(6)
C50 C52 1.533(6)
C50 Si4 1.892(4)
C51 H51A 0.9800
C51 H51B 0.9800
C51 H51C 0.9800
C52 H52A 0.9800
C52 H52B 0.9800
C52 H52C 0.9800
C53 S1 1.649(4)
C53 S2 1.664(4)
C53 Ti1 2.230(4)
C53 Ti2 2.245(4)
S1 Ti1 2.4914(12)
S2 Ti2 2.5035(12)
Ti1 Ti2 2.4432(9)

loop_
_geom_torsion_atom_site_label_1
_geom_torsion_atom_site_label_2
_geom_torsion_atom_site_label_3
_geom_torsion_atom_site_label_4
_geom_torsion
C1 C2 C3 C4 -5.5(5)
C1 C2 C3 Ti1 64.9(3)
C1 C5 C6 C7 -173.8(5)
C1 C5 C6 Ti2 124.7(6)
C2 C1 C5 C4 -1.0(4)
C2 C1 C5 C6 176.9(5)
C2 C1 C5 Ti1 -67.3(3)
C2 C1 C5 Ti2 -76.1(4)
C2 C1 Si1 C9 70.0(4)
C2 C1 Si1 C12 -52.5(4)
C2 C1 Si1 C15 -167.3(3)
C2 C3 C4 C5 4.5(4)
C2 C3 C4 C8 -173.5(5)
C2 C3 C4 Ti1 64.3(3)
C2 C3 C4 Ti2 91.5(3)
C3 C4 C5 C1 -2.1(4)
C3 C4 C5 C6 179.2(3)
C3 C4 C5 Ti1 58.7(2)
C3 C4 C5 Ti2 119.2(3)
C3 C4 C8 C7 177.3(5)
C3 C4 C8 Si2 25.2(8)
C3 C4 C8 Ti2 -112.9(6)
C4 C5 C6 C7 4.1(4)
C4 C5 C6 Ti2 -57.4(3)
C4 C8 Si2 C18 -137.1(3)
C4 C8 Si2 C21 105.0(3)
C4 C8 Si2 C24 -16.6(4)
C5 C1 C2 C3 4.0(4)
C5 C1 C2 Ti1 71.1(3)
C5 C1 Si1 C9 -143.5(4)
C5 C1 Si1 C12 94.0(4)
C5 C1 Si1 C15 -20.9(4)
C5 C4 C8 C7 -0.7(4)
C5 C4 C8 Si2 -152.8(3)
C5 C4 C8 Ti2 69.1(3)
C5 C6 C7 C8 -4.8(4)
C5 C6 C7 Ti2 -66.5(3)
C6 C7 C8 C4 3.4(4)
C6 C7 C8 Si2 158.9(3)
C6 C7 C8 Ti2 -67.3(3)
C7 C8 Si2 C18 74.8(3)
C7 C8 Si2 C21 -43.1(3)
C7 C8 Si2 C24 -164.7(3)
C8 C4 C5 C1 176.6(3)
C8 C4 C5 C6 -2.0(4)
C8 C4 C5 Ti1 -122.6(3)
C8 C4 C5 Ti2 -62.0(2)
C10 C9 Si1 C1 -38.7(5)
C10 C9 Si1 C12 78.9(4)
C10 C9 Si1 C15 -161.8(4)
C11 C9 Si1 C1 -166.5(3)
C11 C9 Si1 C12 -48.9(4)
C11 C9 Si1 C15 70.4(4)
C13 C12 Si1 C1 77.3(4)
C13 C12 Si1 C9 -45.5(4)
C13 C12 Si1 C15 -165.9(4)
C14 C12 Si1 C1 -48.6(4)
C14 C12 Si1 C9 -171.3(3)
C14 C12 Si1 C15 68.3(4)
C27 C28 C29 C30 -4.2(4)
C27 C28 C29 Ti1 61.9(3)
C27 C31 C32 C33 -172.2(5)
C27 C31 C32 Ti2 122.8(5)
C28 C27 C31 C30 0.2(4)
C28 C27 C31 C32 177.5(5)
C28 C27 C31 Ti1 -70.1(2)
C28 C27 C31 Ti2 -78.6(4)
C28 C27 Si3 C35 -44.9(4)
C28 C27 Si3 C38 72.7(4)
C28 C27 Si3 C41 -165.8(3)
C28 C29 C30 C31 4.1(4)
C28 C29 C30 C34 -172.5(5)
C28 C29 C30 Ti1 60.7(3)
C28 C29 C30 Ti2 88.8(3)
C29 C30 C31 C27 -2.6(4)
C29 C30 C31 C32 179.0(3)
C29 C30 C31 Ti1 59.7(2)
C29 C30 C31 Ti2 120.3(3)
C29 C30 C34 C33 176.5(5)
C29 C30 C34 Si4 24.4(7)
C29 C30 C34 Ti2 -117.2(5)
C30 C31 C32 C33 5.2(4)
C30 C31 C32 Ti2 -59.8(2)
C30 C34 Si4 C44 -15.5(4)
C30 C34 Si4 C47 98.1(3)
C30 C34 Si4 C50 -139.0(3)
C31 C27 C28 C29 2.5(4)
C31 C27 C28 Ti1 70.5(2)
C31 C27 Si3 C35 103.3(4)
C31 C27 Si3 C38 -139.1(3)
C31 C27 Si3 C41 -17.6(4)
C31 C30 C34 C33 0.0(4)
C31 C30 C34 Si4 -152.2(3)
C31 C30 C34 Ti2 66.2(3)
C31 C32 C33 C34 -5.5(4)
C31 C32 C33 Ti2 -70.6(3)
C32 C33 C34 C30 3.4(4)
C32 C33 C34 Si4 157.0(3)
C32 C33 C34 Ti2 -66.5(3)
C33 C34 Si4 C44 -162.7(3)
C33 C34 Si4 C47 -49.1(3)
C33 C34 Si4 C50 73.8(3)
C34 C30 C31 C27 175.2(3)
C34 C30 C31 C32 -3.2(4)
C34 C30 C31 Ti1 -122.4(3)
C34 C30 C31 Ti2 -61.9(2)
C42 C41 Si3 C27 -155.9(4)
C42 C41 Si3 C35 88.6(4)
C42 C41 Si3 C38 -35.9(4)
C43 C41 Si3 C27 75.8(3)
C43 C41 Si3 C35 -39.7(3)
C43 C41 Si3 C38 -164.2(3)
C48 C47 Si4 C34 73.0(4)
C48 C47 Si4 C44 -171.6(3)
C48 C47 Si4 C50 -49.8(4)
C49 C47 Si4 C34 -52.9(4)
C49 C47 Si4 C44 62.5(4)
C49 C47 Si4 C50 -175.7(3)
C51 C50 Si4 C34 -166.5(3)
C51 C50 Si4 C44 71.1(4)
C51 C50 Si4 C47 -48.0(4)
C52 C50 Si4 C34 -39.3(4)
C52 C50 Si4 C44 -161.6(3)
C52 C50 Si4 C47 79.2(4)
Si1 C1 C2 C3 156.8(3)
Si1 C1 C2 Ti1 -136.0(3)
Si1 C1 C5 C4 -152.4(3)
Si1 C1 C5 C6 25.5(8)
Si1 C1 C5 Ti1 141.3(3)
Si1 C1 C5 Ti2 132.5(3)
Si3 C27 C28 C29 157.5(3)
Si3 C27 C28 Ti1 -134.4(3)
Si3 C27 C31 C30 -152.2(3)
Si3 C27 C31 C32 25.1(7)
Si3 C27 C31 Ti1 137.5(3)
Si3 C27 C31 Ti2 129.0(3)
S1 C53 S2 Ti2 -179.7(4)
S2 C53 S1 Ti1 -177.3(4)
Ti1 C1 C2 C3 -67.2(3)
Ti1 C1 C5 C4 66.3(3)
Ti1 C1 C5 C6 -115.8(6)
Ti1 C1 C5 Ti2 -8.8(2)
Ti1 C1 Si1 C9 -29.2(4)
Ti1 C1 Si1 C12 -151.7(3)
Ti1 C1 Si1 C15 93.5(3)
Ti1 C2 C3 C4 -70.4(3)
Ti1 C3 C4 C5 -59.8(3)
Ti1 C3 C4 C8 122.2(6)
Ti1 C3 C4 Ti2 27.2(2)
Ti1 C4 C5 C1 -60.8(3)
Ti1 C4 C5 C6 120.5(3)
Ti1 C4 C5 Ti2 60.58(7)
Ti1 C4 C8 C7 -79.6(3)
Ti1 C4 C8 Si2 128.4(3)
Ti1 C4 C8 Ti2 -9.7(2)
Ti1 C5 C6 C7 89.2(3)
Ti1 C5 C6 Ti2 27.7(2)
Ti1 C27 C28 C29 -68.0(3)
Ti1 C27 C31 C30 70.3(3)
Ti1 C27 C31 C32 -112.4(5)
Ti1 C27 C31 Ti2 -8.5(2)
Ti1 C27 Si3 C35 -145.5(3)
Ti1 C27 Si3 C38 -27.9(3)
Ti1 C27 Si3 C41 93.6(3)
Ti1 C28 C29 C30 -66.1(3)
Ti1 C29 C30 C31 -56.5(2)
Ti1 C29 C30 C34 126.8(5)
Ti1 C29 C30 Ti2 28.2(2)
Ti1 C30 C31 C27 -62.4(2)
Ti1 C30 C31 C32 119.3(3)
Ti1 C30 C31 Ti2 60.58(7)
Ti1 C30 C34 C33 -74.7(3)
Ti1 C30 C34 Si4 133.1(3)
Ti1 C30 C34 Ti2 -8.4(2)
Ti1 C31 C32 C33 93.4(3)
Ti1 C31 C32 Ti2 28.4(2)
Ti1 C53 S2 Ti2 4.9(3)
Ti2 C4 C5 C1 -121.4(3)
Ti2 C4 C5 C6 60.0(3)
Ti2 C4 C5 Ti1 -60.58(7)
Ti2 C4 C8 C7 -69.9(2)
Ti2 C4 C8 Si2 138.1(3)
Ti2 C5 C6 C7 61.5(3)
Ti2 C6 C7 C8 61.7(3)
Ti2 C7 C8 C4 70.7(2)
Ti2 C7 C8 Si2 -133.8(3)
Ti2 C8 Si2 C18 -24.0(3)
Ti2 C8 Si2 C21 -141.9(2)
Ti2 C8 Si2 C24 96.4(3)
Ti2 C30 C31 C27 -123.0(3)
Ti2 C30 C31 C32 58.7(2)
Ti2 C30 C31 Ti1 -60.58(7)
Ti2 C30 C34 C33 -66.3(2)
Ti2 C30 C34 Si4 141.6(3)
Ti2 C31 C32 C33 65.0(2)
Ti2 C32 C33 C34 65.1(3)
Ti2 C33 C34 C30 69.9(2)
Ti2 C33 C34 Si4 -136.5(3)
Ti2 C34 Si4 C44 98.4(3)
Ti2 C34 Si4 C47 -148.0(3)
Ti2 C34 Si4 C50 -25.1(3)
Ti2 C53 S1 Ti1 3.3(3)

loop_
_platon_squeeze_void_nr
_platon_squeeze_void_average_x
_platon_squeeze_void_average_y
_platon_squeeze_void_average_z
_platon_squeeze_void_volume
_platon_squeeze_void_count_electrons
_platon_squeeze_void_content
1 0.500 0.000 0.500 453 47 ' '
